data_4512833
loop_
_publ_author_name
'Andrzejewski, Micha\/l'
'Marciniak, J\;edrzej'
'Rajewski, Kacper W.'
'Katrusiak, Andrzej'

_publ_section_title
;
 Halogen and Hydrogen Bond Architectures in Switchable Chains of Di- and
 Trihaloimidazoles
;
_journal_issue 4
_journal_name_full 'Crystal Growth &amp; Design'
_journal_page_first 1658
_journal_paper_doi 10.1021/cg501561w
_journal_volume 15
_journal_year 2015
_chemical_formula_moiety 'C3 H2 I2 N2, C3 H3 I N2'
_chemical_formula_sum 'C6 H5 I3 N4'
_chemical_formula_weight 513.84
_chemical_name_common
;
2-iodoimidazole:2,4-diiodoimidazole cocrystal
;
_chemical_name_systematic
;
2-iodo-1H-imidazole:2,4-diiodo-1H-imidazole cocrystal
;
_space_group_crystal_system monoclinic
_space_group_IT_number 14
_space_group_name_Hall '-P 2ybc'
_space_group_name_H-M_alt 'P 1 21/c 1'
_symmetry_space_group_name_Hall '-P 2ybc'
_symmetry_space_group_name_H-M 'P 1 21/c 1'
_atom_sites_solution_hydrogens geom
_atom_sites_solution_primary direct
_audit_creation_date 2015-02-17
_audit_creation_method
;
Olex2 1.2
(compiled 2015.01.26 svn.r3150 for OlexSys, GUI svn.r4998)
;
_cell_angle_alpha 90
_cell_angle_beta 100.280(5)
_cell_angle_gamma 90
_cell_formula_units_Z 4
_cell_length_a 4.5050(2)
_cell_length_b 19.0373(7)
_cell_length_c 14.2402(8)
_cell_measurement_temperature 296(2)
_cell_measurement_theta_max 26.996
_cell_measurement_theta_min 2.908
_cell_volume 1201.68(10)
_computing_cell_refinement
;
CrysAlisPro, Agilent Technologies,
Version 1.171.36.21 (release 14-08-2012 CrysAlis171 .NET)
(compiled Sep 14 2012,17:21:16)
;
_computing_data_collection
;
CrysAlisPro, Agilent Technologies,
Version 1.171.36.21 (release 14-08-2012 CrysAlis171 .NET)
(compiled Sep 14 2012,17:21:16)
;
_computing_data_reduction
;
CrysAlisPro, Agilent Technologies,
Version 1.171.36.21 (release 14-08-2012 CrysAlis171 .NET)
(compiled Sep 14 2012,17:21:16)
;
_computing_molecular_graphics 'Olex2 (Dolomanov et al., 2009)'
_computing_publication_material 'Olex2 (Dolomanov et al., 2009)'
_computing_structure_refinement 'ShelXL (Sheldrick, 2008)'
_computing_structure_solution 'ShelXS (Sheldrick, 2008)'
_diffrn_ambient_temperature 296(2)
_diffrn_measured_fraction_theta_full 0.997
_diffrn_measured_fraction_theta_max 0.984
_diffrn_measurement_device_type 'Xcalibur, Eos'
_diffrn_measurement_method '\w scans'
_diffrn_radiation_monochromator graphite
_diffrn_radiation_type MoK\a
_diffrn_radiation_wavelength 0.71073
_diffrn_reflns_av_R_equivalents 0.0526
_diffrn_reflns_av_unetI/netI 0.0411
_diffrn_reflns_Laue_measured_fraction_full 0.997
_diffrn_reflns_Laue_measured_fraction_max 0.984
_diffrn_reflns_limit_h_max 5
_diffrn_reflns_limit_h_min -5
_diffrn_reflns_limit_k_max 24
_diffrn_reflns_limit_k_min -23
_diffrn_reflns_limit_l_max 18
_diffrn_reflns_limit_l_min -18
_diffrn_reflns_number 16912
_diffrn_reflns_point_group_measured_fraction_full 0.997
_diffrn_reflns_point_group_measured_fraction_max 0.984
_diffrn_reflns_theta_full 26.000
_diffrn_reflns_theta_max 26.996
_diffrn_reflns_theta_min 2.908
_exptl_absorpt_coefficient_mu 7.769
_exptl_absorpt_correction_T_max 0.409
_exptl_absorpt_correction_T_min 0.013
_exptl_absorpt_correction_type multi-scan
_exptl_absorpt_process_details
;
CrysAlisPro, Agilent Technologies,
Version 1.171.36.21 (release 14-08-2012 CrysAlis171 .NET)
(compiled Sep 14 2012,17:21:16)
Empirical absorption correction using spherical harmonics,
 implemented in SCALE3 ABSPACK scaling algorithm.
;
_exptl_crystal_colour colourless
_exptl_crystal_colour_lustre clear
_exptl_crystal_colour_modifier light
_exptl_crystal_colour_primary colourless
_exptl_crystal_density_diffrn 2.840
_exptl_crystal_description
;
;
_exptl_crystal_F_000 912
_exptl_crystal_size_max 0.55
_exptl_crystal_size_mid 0.1
_exptl_crystal_size_min 0.1
_refine_diff_density_max 1.694
_refine_diff_density_min -0.712
_refine_diff_density_rms 0.189
_refine_ls_extinction_method none
_refine_ls_goodness_of_fit_ref 1.095
_refine_ls_hydrogen_treatment constr
_refine_ls_matrix_type full
_refine_ls_number_parameters 118
_refine_ls_number_reflns 2580
_refine_ls_number_restraints 0
_refine_ls_restrained_S_all 1.095
_refine_ls_R_factor_all 0.0940
_refine_ls_R_factor_gt 0.0553
_refine_ls_shift/su_max 0.000
_refine_ls_shift/su_mean 0.000
_refine_ls_structure_factor_coef Fsqd
_refine_ls_weighting_details 'w=1/[\s^2^(Fo^2^)+(0.0720P)^2^+2.2590P] where P=(Fo^2^+2Fc^2^)/3'
_refine_ls_weighting_scheme calc
_refine_ls_wR_factor_gt 0.1395
_refine_ls_wR_factor_ref 0.1508
_reflns_Friedel_coverage 0.000
_reflns_number_gt 1659
_reflns_number_total 2580
_reflns_threshold_expression 'I > 2\s(I)'
_cod_data_source_file cg501561w_si_002.cif
_cod_data_source_block cocrystal
_cod_depositor_comments 'Adding full bibliography for 4512828--4512833.cif.'
_cod_database_code 4512833
_shelxl_version_number 2013-4
_shelx_space_group_comment
;
The symmetry employed for this shelxl refinement is uniquely defined
by the following loop, which should always be used as a source of
symmetry information in preference to the above space-group names.
They are only intended as comments.
;
_olex2_refinement_description
;
1. Fixed Uiso
 At 1.2 times of:
  All C(H) groups, All N(H) groups
2.a Aromatic/amide H refined with riding coordinates:
 N11(H11), N1(H1), C4(H4), C2(H2), C14(H14)
;
_olex2_submission_special_instructions 'No special instructions were received'

loop_
_space_group_symop_operation_xyz
'x, y, z'
'-x, y+1/2, -z+1/2'
'-x, -y, -z'
'x, -y-1/2, z-1/2'

loop_
_atom_site_label
_atom_site_type_symbol
_atom_site_fract_x
_atom_site_fract_y
_atom_site_fract_z
_atom_site_U_iso_or_equiv
_atom_site_adp_type
_atom_site_occupancy
_atom_site_site_symmetry_order
_atom_site_calc_flag
_atom_site_refinement_flags_posn
I2 I -0.13800(18) 0.82326(4) 0.15620(6) 0.0677(3) Uani 1 1 d .
I3 I 0.28425(18) 0.59146(4) -0.07327(5) 0.0657(3) Uani 1 1 d .
I1 I 0.60628(19) 0.49851(4) 0.31693(7) 0.0750(3) Uani 1 1 d .
C5 C 0.495(2) 0.5993(5) 0.3511(7) 0.048(2) Uani 1 1 d .
N13 N -0.0840(19) 0.6655(4) 0.1583(6) 0.050(2) Uani 1 1 d .
N11 N 0.0898(17) 0.7126(4) 0.0367(6) 0.049(2) Uani 1 1 d .
H11 H 0.1406 0.7426 -0.0027 0.059 Uiso 1 1 calc R
C15 C 0.118(2) 0.6418(4) 0.0361(7) 0.043(2) Uani 1 1 d .
N1 N 0.6044(19) 0.6565(4) 0.3113(6) 0.054(2) Uani 1 1 d .
H1 H 0.7180 0.6569 0.2687 0.064 Uiso 1 1 calc R
N3 N 0.3342(19) 0.6909(4) 0.4154(6) 0.055(2) Uani 1 1 d .
C11 C -0.032(2) 0.7243(5) 0.1107(7) 0.045(2) Uani 1 1 d .
C4 C 0.334(2) 0.6202(6) 0.4148(8) 0.058(3) Uani 1 1 d .
H4 H 0.2366 0.5913 0.4524 0.070 Uiso 1 1 calc R
C2 C 0.499(2) 0.7111(5) 0.3519(7) 0.054(3) Uani 1 1 d .
H2 H 0.5353 0.7576 0.3378 0.064 Uiso 1 1 calc R
C14 C 0.021(3) 0.6133(5) 0.1098(8) 0.059(3) Uani 1 1 d .
H14 H 0.0251 0.5658 0.1253 0.070 Uiso 1 1 calc R

loop_
_atom_site_aniso_label
_atom_site_aniso_U_11
_atom_site_aniso_U_22
_atom_site_aniso_U_33
_atom_site_aniso_U_23
_atom_site_aniso_U_13
_atom_site_aniso_U_12
I2 0.0850(6) 0.0416(4) 0.0813(6) -0.0088(4) 0.0282(4) 0.0002(3)
I3 0.0916(6) 0.0493(4) 0.0614(5) -0.0052(3) 0.0278(4) 0.0052(4)
I1 0.0989(6) 0.0399(4) 0.0958(7) -0.0101(4) 0.0436(5) 0.0032(4)
C5 0.058(6) 0.045(5) 0.043(5) -0.001(4) 0.014(5) 0.003(4)
N13 0.072(5) 0.036(4) 0.044(5) -0.005(4) 0.015(4) -0.010(4)
N11 0.064(5) 0.033(4) 0.052(5) 0.007(4) 0.019(4) -0.003(4)
C15 0.061(6) 0.026(4) 0.042(5) -0.001(4) 0.011(4) -0.001(4)
N1 0.069(5) 0.048(5) 0.050(5) 0.008(4) 0.026(4) 0.005(4)
N3 0.064(5) 0.045(5) 0.059(6) -0.008(4) 0.018(5) -0.003(4)
C11 0.055(6) 0.031(5) 0.052(6) -0.004(4) 0.018(5) 0.000(4)
C4 0.072(7) 0.046(6) 0.064(7) -0.001(5) 0.031(6) 0.001(5)
C2 0.069(7) 0.045(6) 0.052(6) -0.003(5) 0.024(5) 0.004(5)
C14 0.078(7) 0.039(5) 0.063(7) 0.001(5) 0.023(6) -0.005(5)

loop_
_atom_type_symbol
_atom_type_description
_atom_type_scat_dispersion_real
_atom_type_scat_dispersion_imag
_atom_type_scat_source
C C 0.0033 0.0016 'International Tables Vol C Tables 4.2.6.8 and 6.1.1.4'
H H 0.0000 0.0000 'International Tables Vol C Tables 4.2.6.8 and 6.1.1.4'
N N 0.0061 0.0033 'International Tables Vol C Tables 4.2.6.8 and 6.1.1.4'
I I -0.4742 1.8119 'International Tables Vol C Tables 4.2.6.8 and 6.1.1.4'

loop_
_geom_angle_atom_site_label_1
_geom_angle_atom_site_label_2
_geom_angle_atom_site_label_3
_geom_angle
N1 C5 I1 121.6(6)
C4 C5 I1 129.0(8)
C4 C5 N1 109.3(9)
C14 N13 C11 104.2(8)
C15 N11 H11 128.3
C11 N11 H11 128.3
C11 N11 C15 103.4(8)
N11 C15 I3 120.7(6)
C14 C15 I3 128.3(7)
C14 C15 N11 111.0(8)
C5 N1 H1 127.4
C2 N1 C5 105.2(8)
C2 N1 H1 127.4
C2 N3 C4 106.6(9)
N13 C11 I2 121.6(7)
N11 C11 I2 124.5(7)
N11 C11 N13 113.9(8)
C5 C4 N3 107.8(9)
C5 C4 H4 126.1
N3 C4 H4 126.1
N1 C2 N3 111.2(9)
N1 C2 H2 124.4
N3 C2 H2 124.4
N13 C14 H14 126.2
C15 C14 N13 107.5(9)
C15 C14 H14 126.2

loop_
_geom_bond_atom_site_label_1
_geom_bond_atom_site_label_2
_geom_bond_distance
I2 C11 2.076(9)
I3 C15 2.078(9)
I1 C5 2.063(9)
C5 N1 1.360(12)
C5 C4 1.321(13)
N13 C11 1.350(12)
N13 C14 1.344(13)
N11 H11 0.8600
N11 C15 1.355(11)
N11 C11 1.290(12)
C15 C14 1.323(14)
N1 H1 0.8600
N1 C2 1.319(12)
N3 C4 1.345(13)
N3 C2 1.325(13)
C4 H4 0.9300
C2 H2 0.9300
C14 H14 0.9300

loop_
_geom_hbond_atom_site_label_D
_geom_hbond_atom_site_label_H
_geom_hbond_atom_site_label_A
_geom_hbond_distance_DH
_geom_hbond_distance_HA
_geom_hbond_distance_DA
_geom_hbond_angle_DHA
_geom_hbond_site_symmetry_A
N11 H11 N3 0.86 2.02 2.872(11) 170.1 4_575
N1 H1 N13 0.86 1.95 2.799(10) 170.1 1_655

loop_
_geom_torsion_atom_site_label_1
_geom_torsion_atom_site_label_2
_geom_torsion_atom_site_label_3
_geom_torsion_atom_site_label_4
_geom_torsion
I3 C15 C14 N13 -175.8(7)
I1 C5 N1 C2 -177.4(7)
I1 C5 C4 N3 176.9(8)
C5 N1 C2 N3 0.8(12)
N11 C15 C14 N13 2.3(13)
C15 N11 C11 I2 179.5(7)
C15 N11 C11 N13 0.1(12)
N1 C5 C4 N3 0.8(13)
C11 N13 C14 C15 -2.1(12)
C11 N11 C15 I3 176.8(7)
C11 N11 C15 C14 -1.5(12)
C4 C5 N1 C2 -1.0(12)
C4 N3 C2 N1 -0.4(13)
C2 N3 C4 C5 -0.3(13)
C14 N13 C11 I2 -178.1(7)
C14 N13 C11 N11 1.3(13)
